data_2016599
loop_
_publ_author_name
'Farran, Joan'
'Alvarez-Larena, Angel'
'Piniella, Joan F.'
'Capparelli, Mario V.'
'Friese, Karen'

_publ_section_title
;
 Twinning by merohedry in bis(4-methoxyphenyl)tellurium(IV) diiodide
 dimethyl sulfoxide hemisolvate
;
_journal_coeditor_code JZ3121
_journal_issue 5
_journal_name_full 'Acta Crystallographica Section C'
_journal_page_first o257
_journal_page_last o260
_journal_paper_doi 10.1107/S0108270108007804
_journal_volume 64
_journal_year 2008
_chemical_formula_iupac 'C14 H14 I2 O2 Te , 0.5C2 H6 O S'
_chemical_formula_moiety 'C14 H14 I2 O2 Te , 0.5C2 H6 O S'
_chemical_formula_sum 'C15 H17 I2 O2.5 S0.5 Te'
_chemical_formula_weight 634.75
_chemical_name_systematic
;
diiodidobis(4-methoxyphenyl)tellurium(II) dimethyl sulfoxide hemisolvate
;
_space_group_IT_number 145
_symmetry_cell_setting trigonal
_symmetry_space_group_name_Hall 'P 32'
_symmetry_space_group_name_H-M 'P 32'
_cell_angle_alpha 90
_cell_angle_beta 90
_cell_angle_gamma 120
_cell_formula_units_Z 6
_cell_length_a 9.4309(4)
_cell_length_b 9.4309(4)
_cell_length_c 38.4799(17)
_cell_measurement_reflns_used 8108
_cell_measurement_temperature 296
_cell_measurement_theta_max 24.58
_cell_measurement_theta_min 2.50
_cell_volume 2963.9(2)
_computing_cell_refinement 'SAINT (Bruker, 2003)'
_computing_data_collection 'SMART (Bruker, 2003)'
_computing_data_reduction 'SAINT (Bruker, 2003)'
_computing_molecular_graphics
;
ORTEP-3 (Farrugia, 1997), PLUTON in PLATON (Spek, 2003) and
MERCURY (Macrae <i>et al.</i>,  2006)
;
_computing_publication_material 'JANA2000 (Pet\<r\'i\<cek <i>et al.</i>,  2000)'
_computing_structure_refinement 'JANA2000 (Pet\<r\'i\<cek <i>et al.</i>,  2000)'
_computing_structure_solution 'SHELXS86 (Sheldrick, 2008)'
_diffrn_ambient_temperature 296
_diffrn_detector_area_resol_mean 8.13
_diffrn_measured_fraction_theta_full 0.995
_diffrn_measured_fraction_theta_max 0.935
_diffrn_measurement_device 'three-circle diffractometer'
_diffrn_measurement_device_type 'Bruker SMART APEX CCD area-detector'
_diffrn_measurement_method '\f and \w'
_diffrn_radiation_type MoK\a
_diffrn_radiation_wavelength 0.71073
_diffrn_reflns_av_R_equivalents 0.0211
_diffrn_reflns_av_sigmaI/netI 0.0378
_diffrn_reflns_limit_h_max 12
_diffrn_reflns_limit_h_min -12
_diffrn_reflns_limit_k_max 12
_diffrn_reflns_limit_k_min -8
_diffrn_reflns_limit_l_max 50
_diffrn_reflns_limit_l_min -44
_diffrn_reflns_number 20824
_diffrn_reflns_reduction_process
;
SADABS (Bruker, 2003) and
JANA2000 (Pet\<r\'i\<cek et al., 2000)
;
_diffrn_reflns_theta_full 27.97
_diffrn_reflns_theta_max 29.12
_diffrn_reflns_theta_min 1.06
_diffrn_standards_decay_% 0.1
_diffrn_standards_number 612
_exptl_absorpt_coefficient_mu 4.686
_exptl_absorpt_correction_T_max 0.545
_exptl_absorpt_correction_T_min 0.156
_exptl_absorpt_correction_type multi-scan
_exptl_absorpt_process_details '(SADABS; Bruker, 2003)'
_exptl_crystal_colour green
_exptl_crystal_density_diffrn 2.134
_exptl_crystal_density_method 'not measured'
_exptl_crystal_description prismatic
_exptl_crystal_F_000 1758
_exptl_crystal_size_max 0.38
_exptl_crystal_size_mid 0.30
_exptl_crystal_size_min 0.13
_refine_diff_density_max 0.56
_refine_diff_density_min -0.32
_refine_ls_abs_structure_details 'Refinement as an inversion twin'
_refine_ls_abs_structure_Flack 0.01(2)
_refine_ls_extinction_method none
_refine_ls_goodness_of_fit_ref 1.34
_refine_ls_hydrogen_treatment constr
_refine_ls_number_constraints 0
_refine_ls_number_parameters 378
_refine_ls_number_reflns 9060
_refine_ls_number_restraints 0
_refine_ls_R_factor_all 0.0370
_refine_ls_R_factor_gt 0.0312
_refine_ls_shift/su_max 0.0197
_refine_ls_shift/su_mean 0.0009
_refine_ls_structure_factor_coef F
_refine_ls_weighting_details 'w = 1/(\s^2^(F)+0.0001F^2^)'
_refine_ls_weighting_scheme sigma
_refine_ls_wR_factor_gt 0.0319
_refine_ls_wR_factor_ref 0.0329
_reflns_number_gt 7935
_reflns_number_total 9060
_reflns_threshold_expression I>3\s(I)
_cod_data_source_file jz3121.cif
_cod_data_source_block I
_cod_database_code 2016599

loop_
_symmetry_equiv_pos_site_id
_symmetry_equiv_pos_as_xyz
1 x,y,z
2 -y,x-y,2/3+z
3 -x+y,-x,1/3+z

loop_
_atom_site_type_symbol
_atom_site_label
_atom_site_fract_x
_atom_site_fract_y
_atom_site_fract_z
_atom_site_U_iso_or_equiv
_atom_site_adp_type
_atom_site_calc_flag
_atom_site_refinement_flags
_atom_site_occupancy
Te Te1 0.93246(6) 0.69933(6) 0.122034(16) 0.0489(2) Uani d . 1
I I1 1.24242(8) 0.71150(11) 0.12922(2) 0.0845(4) Uani d . 1
I I2 0.63017(7) 0.72363(8) 0.11718(2) 0.0729(3) Uani d . 1
C C11 1.0449(8) 0.8987(9) 0.0866(2) 0.056(3) Uani d . 1
C C12 1.0080(11) 0.8842(11) 0.0516(2) 0.067(4) Uani d . 1
C C13 1.0848(14) 1.0200(12) 0.0311(3) 0.082(6) Uani d . 1
C C14 1.1849(10) 1.1738(11) 0.0449(2) 0.058(4) Uani d . 1
C C15 1.2182(9) 1.1896(10) 0.0808(2) 0.060(4) Uani d . 1
C C16 1.1473(9) 1.0527(10) 0.1013(2) 0.061(4) Uani d . 1
C C17 1.3579(16) 1.4610(14) 0.0350(3) 0.104(7) Uani d . 1
O O1 1.2473(9) 1.3014(9) 0.02231(19) 0.092(4) Uani d . 1
C C21 0.8392(9) 0.5013(10) 0.08588(19) 0.053(4) Uani d . 1
C C22 0.9382(10) 0.4833(11) 0.0616(2) 0.066(4) Uani d . 1
C C23 0.8734(11) 0.3449(11) 0.0419(2) 0.067(4) Uani d . 1
C C24 0.7128(12) 0.2234(11) 0.0459(2) 0.066(5) Uani d . 1
C C25 0.6175(11) 0.2393(11) 0.0698(3) 0.073(4) Uani d . 1
C C26 0.6797(9) 0.3794(10) 0.0902(2) 0.069(4) Uani d . 1
C C27 0.4942(18) -0.0423(17) 0.0304(4) 0.154(10) Uani d . 1
O O2 0.6616(10) 0.0909(9) 0.02488(18) 0.093(4) Uani d . 1
Te Te2 0.68990(5) 0.59156(5) 0.209213 0.04626(18) Uani d . 1
I I3 0.37866(7) 0.29693(7) 0.20510(2) 0.0793(3) Uani d . 1
I I4 0.99820(7) 0.91731(6) 0.209828(19) 0.0672(2) Uani d . 1
C C31 0.5874(7) 0.6965(7) 0.24135(17) 0.044(3) Uani d . 1
C C32 0.6437(11) 0.7547(11) 0.2744(2) 0.065(4) Uani d . 1
C C33 0.5839(12) 0.8344(12) 0.2930(2) 0.071(5) Uani d . 1
C C34 0.4559(10) 0.8553(10) 0.27929(19) 0.054(4) Uani d . 1
C C35 0.3988(9) 0.7988(10) 0.2467(2) 0.061(4) Uani d . 1
C C36 0.4620(9) 0.7180(9) 0.22799(17) 0.052(3) Uani d . 1
C C37 0.2799(14) 0.9621(14) 0.2872(2) 0.086(7) Uani d . 1
O O3 0.4006(9) 0.9326(9) 0.30059(15) 0.077(4) Uani d . 1
C C41 0.7829(9) 0.5005(8) 0.2478(2) 0.052(3) Uani d . 1
C C42 0.6926(10) 0.4091(10) 0.2753(2) 0.066(4) Uani d . 1
C C43 0.7616(14) 0.3389(12) 0.2973(2) 0.080(5) Uani d . 1
C C44 0.9098(11) 0.3546(10) 0.2907(3) 0.068(4) Uani d . 1
C C45 0.9956(11) 0.4445(11) 0.2627(3) 0.073(4) Uani d . 1
C C46 0.9354(9) 0.5174(9) 0.2420(2) 0.068(4) Uani d . 1
C C47 1.1046(16) 0.2756(18) 0.3048(4) 0.126(9) Uani d . 1
O O4 0.9593(10) 0.2760(9) 0.3130(2) 0.099(4) Uani d . 1
S S1a 0.8688(8) 0.2925(6) 0.17756(14) 0.093(2) Uani d . 0.559(5)
S S1b 0.7393(10) 0.2290(8) 0.15728(18) 0.093(2) Uani d . 0.441(5)
O O1s 0.8062(10) 0.4105(7) 0.16654(17) 0.081(4) Uani d . 1
C C1A 0.887(3) 0.202(3) 0.1388(5) 0.095(3) Uiso d . 0.559(5)
C C2A 0.679(3) 0.111(2) 0.1865(6) 0.095(3) Uiso d . 0.559(5)
C C1B 0.935(3) 0.233(3) 0.1476(7) 0.095(3) Uiso d . 0.441(5)
C C2B 0.726(3) 0.130(3) 0.2010(7) 0.095(3) Uiso d . 0.441(5)
H H12 0.932143 0.783653 0.042131 0.081 Uiso c R 1
H H13 1.069273 1.008719 0.007144 0.0988 Uiso c R 1
H H15 1.287368 1.291859 0.090531 0.0725 Uiso c R 1
H H16 1.167153 1.062011 0.125094 0.0732 Uiso c R 1
H H17A 1.37783 1.540099 0.017143 0.156 Uiso c R 1
H H17B 1.31119 1.483446 0.054918 0.156 Uiso c R 1
H H17C 1.459193 1.467202 0.041364 0.156 Uiso c R 1
H H22 1.046968 0.564555 0.058869 0.0791 Uiso c R 1
H H23 0.938739 0.332193 0.025561 0.0809 Uiso c R 1
H H25 0.50953 0.156177 0.072692 0.088 Uiso c R 1
H H26 0.613782 0.390474 0.106731 0.0823 Uiso c R 1
H H27A 0.49066 -0.145365 0.028169 0.2306 Uiso c R 1
H H27B 0.458479 -0.033402 0.053232 0.2306 Uiso c R 1
H H27C 0.42332 -0.035582 0.013359 0.2306 Uiso c R 1
H H32 0.724846 0.738439 0.284075 0.0785 Uiso c R 1
H H33 0.626713 0.875771 0.314825 0.0855 Uiso c R 1
H H35 0.317228 0.814562 0.237094 0.0729 Uiso c R 1
H H36 0.42009 0.677142 0.206048 0.0629 Uiso c R 1
H H37A 0.251672 1.017919 0.304368 0.1283 Uiso c R 1
H H37B 0.320559 1.028824 0.266783 0.1283 Uiso c R 1
H H37C 0.1845 0.859904 0.281423 0.1283 Uiso c R 1
H H42 0.588685 0.393378 0.279621 0.0795 Uiso c R 1
H H43 0.70349 0.280252 0.31673 0.0956 Uiso c R 1
H H45 1.097432 0.456043 0.257805 0.0879 Uiso c R 1
H H46 0.997924 0.580503 0.223397 0.0811 Uiso c R 1
H H47A 1.082486 0.195087 0.287143 0.1892 Uiso c R 1
H H47B 1.184861 0.381757 0.296364 0.1892 Uiso c R 1
H H47C 1.145576 0.249728 0.325201 0.1892 Uiso c R 1
H H1A1 0.782285 0.143007 0.127641 0.1428 Uiso c R 0.559(5)
H H1A2 0.963744 0.285244 0.123518 0.1428 Uiso c R 0.559(5)
H H1A3 0.925341 0.126963 0.144289 0.1428 Uiso c R 0.559(5)
H H1B1 1.024511 0.327853 0.158341 0.1428 Uiso c R 0.441(5)
H H1B2 0.930492 0.136097 0.156599 0.1428 Uiso c R 0.441(5)
H H1B3 0.952025 0.238566 0.122928 0.1428 Uiso c R 0.441(5)
H H2A1 0.625861 0.130465 0.205635 0.1428 Uiso c R 0.559(5)
H H2A2 0.610004 0.081282 0.166313 0.1428 Uiso c R 0.559(5)
H H2A3 0.699272 0.023631 0.192243 0.1428 Uiso c R 0.559(5)
H H2B1 0.63084 0.114614 0.213198 0.1428 Uiso c R 0.441(5)
H H2B2 0.719306 0.025947 0.197506 0.1428 Uiso c R 0.441(5)
H H2B3 0.822301 0.199625 0.214393 0.1428 Uiso c R 0.441(5)

loop_
_atom_site_aniso_label
_atom_site_aniso_U_11
_atom_site_aniso_U_22
_atom_site_aniso_U_33
_atom_site_aniso_U_12
_atom_site_aniso_U_13
_atom_site_aniso_U_23
_atom_site_aniso_type_symbol
Te1 0.0376(2) 0.0576(3) 0.0570(3) 0.0279(2) 0.00095(19) 0.0012(2) Te
I1 0.0495(3) 0.1108(5) 0.1086(5) 0.0515(3) -0.0046(3) 0.0103(4) I
I2 0.0498(3) 0.0873(4) 0.0995(5) 0.0478(3) -0.0109(3) -0.0164(3) I
C11 0.040(4) 0.056(4) 0.068(5) 0.022(3) 0.001(3) 0.007(4) C
C12 0.069(5) 0.056(5) 0.071(6) 0.026(4) -0.009(4) 0.004(4) C
C13 0.107(8) 0.080(7) 0.069(6) 0.054(6) -0.014(5) -0.007(5) C
C14 0.064(5) 0.060(5) 0.057(5) 0.036(4) 0.004(4) 0.014(4) C
C15 0.044(4) 0.056(4) 0.072(5) 0.018(3) -0.002(4) 0.001(4) C
C16 0.049(4) 0.074(5) 0.067(5) 0.036(4) -0.002(4) -0.004(4) C
C17 0.099(9) 0.076(7) 0.115(10) 0.028(7) -0.002(7) 0.023(6) C
O1 0.097(5) 0.076(5) 0.087(5) 0.029(4) -0.012(4) 0.020(4) O
C21 0.049(4) 0.061(4) 0.060(5) 0.036(4) 0.008(3) 0.004(3) C
C22 0.058(5) 0.070(5) 0.059(5) 0.024(4) 0.011(4) 0.007(4) C
C23 0.077(6) 0.074(5) 0.060(5) 0.044(5) 0.020(4) 0.005(4) C
C24 0.083(6) 0.064(5) 0.063(5) 0.046(5) -0.006(4) -0.007(4) C
C25 0.051(5) 0.071(6) 0.100(6) 0.032(4) -0.003(4) -0.019(5) C
C26 0.043(4) 0.074(6) 0.090(6) 0.030(4) 0.002(4) -0.018(5) C
C27 0.115(11) 0.116(11) 0.180(16) 0.020(10) 0.022(10) -0.079(11) C
O2 0.111(6) 0.084(5) 0.085(5) 0.048(5) 0.002(4) -0.024(4) O
Te2 0.0358(2) 0.0375(2) 0.0535(3) 0.00939(19) -0.00071(19) 0.00065(19) Te
I3 0.0475(3) 0.0487(3) 0.1085(5) -0.0010(2) -0.0075(3) -0.0022(3) I
I4 0.0465(3) 0.0426(3) 0.0847(4) 0.0015(2) -0.0107(3) 0.0058(3) I
C31 0.036(3) 0.039(3) 0.048(4) 0.011(3) -0.006(3) -0.002(3) C
C32 0.065(5) 0.079(6) 0.068(5) 0.047(5) -0.015(4) -0.004(4) C
C33 0.079(6) 0.096(7) 0.053(5) 0.054(6) -0.011(4) -0.014(4) C
C34 0.062(5) 0.063(5) 0.042(4) 0.034(4) -0.001(3) 0.003(3) C
C35 0.046(4) 0.064(5) 0.068(5) 0.025(4) 0.002(4) 0.008(4) C
C36 0.048(4) 0.066(5) 0.036(3) 0.023(3) -0.006(3) -0.006(3) C
C37 0.109(8) 0.121(9) 0.070(6) 0.090(8) 0.002(6) -0.004(6) C
O3 0.099(5) 0.108(5) 0.056(3) 0.074(4) -0.013(3) -0.016(3) O
C41 0.046(4) 0.040(4) 0.066(5) 0.019(3) -0.007(3) 0.000(3) C
C42 0.054(5) 0.067(5) 0.072(5) 0.026(4) 0.012(4) 0.012(4) C
C43 0.098(8) 0.082(6) 0.052(5) 0.040(6) 0.011(5) 0.013(4) C
C44 0.069(6) 0.058(5) 0.076(6) 0.031(4) -0.023(5) -0.002(4) C
C45 0.052(5) 0.065(5) 0.094(7) 0.023(4) -0.008(4) 0.007(5) C
C46 0.050(4) 0.048(4) 0.094(6) 0.016(4) 0.003(4) 0.022(4) C
C47 0.107(10) 0.119(11) 0.159(14) 0.062(9) -0.020(9) 0.041(9) C
O4 0.099(6) 0.082(5) 0.109(6) 0.041(4) -0.016(4) 0.025(4) O
S1a 0.126(3) 0.069(2) 0.099(3) 0.061(3) 0.006(2) 0.007(2) S
S1b 0.126(3) 0.069(2) 0.099(3) 0.061(3) 0.006(2) 0.007(2) S
O1s 0.119(5) 0.058(4) 0.081(4) 0.054(4) 0.022(3) 0.012(3) O

loop_
_atom_type_symbol
_atom_type_scat_dispersion_real
_atom_type_scat_dispersion_imag
_atom_type_scat_source
C 0.003 0.002 'International Tables Vol C Tables  4.2.6.8 and 6.1.1.4'
H 0.000 0.000 'International Tables Vol C Tables  4.2.6.8 and 6.1.1.4'
O 0.011 0.006 'International Tables Vol C Tables  4.2.6.8 and 6.1.1.4'
Te -0.531 1.675 'International Tables Vol C Tables  4.2.6.8 and 6.1.1.4'
I -0.474 1.812 'International Tables Vol C Tables  4.2.6.8 and 6.1.1.4'
S 0.125 0.123 'International Tables Vol C Tables  4.2.6.8 and 6.1.1.4'

loop_
_geom_angle_atom_site_label_1
_geom_angle_atom_site_label_2
_geom_angle_atom_site_label_3
_geom_angle
_geom_angle_publ_flag
I1 Te1 I2 173.89(3) yes
I1 Te1 C11 88.8(2) yes
I1 Te1 C21 93.6(3) yes
I2 Te1 C11 88.0(2) yes
I2 Te1 C21 92.0(3) yes
C11 Te1 C21 99.3(3) yes
Te1 C11 C12 123.3(5) no
Te1 C11 C16 116.0(6) no
C12 C11 C16 120.3(8) no
C11 C12 C13 118.9(7) no
C12 C13 C14 121.8(9) no
C13 C14 C15 119.2(8) no
C13 C14 C15 119.5(8) no
C14 C15 C16 119.1(7) no
C11 C16 C15 120.4(8) no
C13 C14 O1 116.8(8) no
C15 C14 O1 124.0(7) no
C14 O1 C17 118.9(8) no
Te1 C21 C22 122.5(5) no
Te1 C21 C26 116.9(7) no
C22 C21 C26 120.1(8) no
C21 C22 C23 119.0(7) no
C22 C23 C24 121.0(10) no
C23 C24 C25 120.1(9) no
C24 C25 C26 120.3(7) no
C21 C26 C25 119.5(9) no
C23 C24 O2 115.9(10) no
C25 C24 O2 124.0(8) no
C24 O2 C27 116.0(10) no
I3 Te2 I4 173.91(3) yes
I3 Te2 C31 89.98(14) yes
I3 Te2 C41 94.40(15) yes
I4 Te2 C31 87.22(14) yes
I4 Te2 C41 91.38(15) yes
C31 Te2 C41 99.2(3) yes
Te2 C31 C32 123.6(7) no
Te2 C31 C36 118.4(5) no
C32 C31 C36 117.8(8) no
C31 C32 C33 121.6(10) no
C32 C33 C34 120.2(8) no
C33 C34 C35 119.0(9) no
C34 C35 C36 120.0(9) no
C31 C36 C35 121.3(6) no
C33 C34 O3 115.6(7) no
C35 C34 O3 125.5(10) no
C34 O3 C37 117.0(7) no
Te2 C41 C42 123.3(7) no
Te2 C41 C46 117.3(6) no
C42 C41 C46 118.9(9) no
C41 C42 C43 118.1(9) no
C42 C43 C44 121.9(8) no
C43 C44 C45 118.5(11) no
C44 C45 C46 120.9(10) no
C41 C46 C45 121.6(8) no
C43 C44 O4 116.1(8) no
C45 C44 O4 125.4(11) no
C44 O4 C47 117.4(9) no
O1s S1a C1a 106.3(10) no
O1s S1a C2a 100.5(10) no
C1a S1a C2a 89.5(10) no
O1s S1b C1b 99.8(10) no
O1s S1b C2b 103.3(9) no
C1b S1b C2b 90.4(14) no
C11 C12 H12 120.6 no
C13 C12 H12 120.6 no
C12 C13 H13 119.1 no
C14 C13 H13 119.1 no
C14 C15 H15 120.4 no
C16 C15 H15 120.4 no
C11 C16 H16 119.8 no
C15 C16 H16 119.8 no
O1 C17 H17A 109.5 no
O1 C17 H17B 109.5 no
O1 C17 H17C 109.5 no
H17A C17 H17B 109.5 no
H17A C17 H17C 109.5 no
H17B C17 H17C 109.5 no
C21 C22 H22 120.5 no
C23 C22 H22 120.5 no
C22 C23 H23 119.5 no
C24 C23 H23 119.5 no
C24 C25 H25 119.9 no
C26 C25 H25 119.9 no
C21 C26 H26 120.3 no
C25 C26 H26 120.3 no
O2 C27 H27A 109.5 no
O2 C27 H27B 109.5 no
O2 C27 H27C 109.5 no
H27A C27 H27B 109.5 no
H27A C27 H27C 109.5 no
H27B C27 H27C 109.5 no
C31 C32 H32 119.2 no
C33 C32 H32 119.2 no
C32 C33 H33 119.9 no
C34 C33 H33 119.9 no
C34 C35 H35 120.0 no
C36 C35 H35 120.0 no
C31 C36 H36 119.4 no
C35 C36 H36 119.4 no
O3 C37 H37A 109.5 no
O3 C37 H37B 109.5 no
O3 C37 H37C 109.5 no
H37A C37 H37B 109.5 no
H37A C37 H37C 109.5 no
H37B C37 H37C 109.5 no
C41 C42 H42 120.9 no
C43 C42 H42 120.9 no
C42 C43 H43 119.1 no
C44 C43 H43 119.1 no
C44 C45 H45 119.5 no
C46 C45 H45 119.5 no
C41 C46 H46 119.2 no
C45 C46 H46 119.2 no
O4 C47 H47A 109.5 no
O4 C47 H47B 109.5 no
O4 C47 H47C 109.5 no
H47A C47 H47B 109.5 no
H47A C47 H47C 109.5 no
H47B C47 H47C 109.5 no
S1a C1a H1a1 109.5 no
S1a C1a H1a2 109.5 no
S1a C1a H1a3 109.5 no
H1a1 C1a H1a2 109 no
H1a1 C1a H1a3 109 no
H1a2 C1a H1a3 109 no
S1a C2a H2a1 109.5 no
S1a C2a H2a2 109.5 no
S1a C2a H2a3 109.5 no
H2a1 C2a H2a2 109 no
H2a1 C2a H2a3 109 no
H2a2 C2a H2a3 109 no
S1b C1b H1b1 109.5 no
S1b C1b H1b2 109.5 no
S1b C1b H1b3 109.5 no
H1b1 C1b H1b2 109 no
H1b1 C1b H1b3 109 no
H1b2 C1b H1b3 109 no
S1b C2b H2b1 109.5 no
S1b C2b H2b2 109.5 no
S1b C2b H2b3 109.5 no
H2b1 C2b H2b2 109 no
H2b1 C2b H2b3 109 no
H2b2 C2b H2b3 109 no

loop_
_geom_bond_atom_site_label_1
_geom_bond_atom_site_label_2
_geom_bond_distance
_geom_bond_publ_flag
Te1 I1 2.8809(10) yes
Te1 I2 2.9780(10) yes
Te1 C11 2.127(8) yes
Te1 C21 2.134(8) yes
C11 C12 1.382(12) no
C11 C16 1.400(10) no
C12 C13 1.363(13) no
C13 C14 1.381(12) no
C14 C15 1.411(11) no
C15 C16 1.367(12) no
C14 O1 1.357(11) no
C17 O1 1.421(13) no
C21 C22 1.389(14) no
C21 C26 1.372(9) no
C22 C23 1.361(12) no
C23 C24 1.377(12) no
C24 C25 1.346(16) no
C25 C26 1.390(13) no
C24 O2 1.359(12) no
C27 O2 1.460(14) no
Te2 I3 2.8645(6) yes
Te2 I4 2.9933(6) yes
Te2 C31 2.097(8) yes
Te2 C41 2.113(9) yes
C31 C32 1.382(11) no
C31 C36 1.394(12) no
C32 C33 1.348(17) no
C33 C34 1.418(16) no
C34 C35 1.363(10) no
C35 C36 1.382(14) no
C34 O3 1.363(13) no
C37 O3 1.398(17) no
C41 C42 1.362(10) no
C41 C46 1.383(13) no
C42 C43 1.416(17) no
C43 C44 1.353(18) no
C44 C45 1.358(13) no
C45 C46 1.349(15) no
C44 O4 1.360(15) no
C47 O4 1.41(2) no
S1a O1s 1.557(12) no
S1a C1A 1.77(2) no
S1a C2A 1.785(18) no
S1b O1s 1.542(10) no
S1b C1B 1.87(3) no
S1b C2B 1.90(3) no
C12 H12 0.930 no
C13 H13 0.930 no
C15 H15 0.930 no
C16 H16 0.930 no
C17 H17A 0.960 no
C17 H17B 0.960 no
C17 H17C 0.960 no
C22 H22 0.930 no
C23 H23 0.930 no
C25 H25 0.930 no
C26 H26 0.930 no
C27 H27A 0.960 no
C27 H27B 0.960 no
C27 H27C 0.960 no
C32 H32 0.930 no
C33 H33 0.930 no
C35 H35 0.930 no
C36 H36 0.930 no
C37 H37A 0.960 no
C37 H37B 0.960 no
C37 H37C 0.960 no
C42 H42 0.930 no
C43 H43 0.930 no
C45 H45 0.930 no
C46 H46 0.930 no
C47 H47A 0.960 no
C47 H47B 0.960 no
C47 H47C 0.960 no
C1A H1A1 0.960 no
C1A H1A2 0.960 no
C1A H1A3 0.960 no
C2A H2A1 0.960 no
C2A H2A2 0.960 no
C2A H2A3 0.960 no
C1B H1B1 0.960 no
C1B H1B2 0.960 no
C1B H1B3 0.960 no
C2B H2B1 0.960 no
C2B H2B2 0.960 no
C2B H2B3 0.960 no
